data_1545434
loop_
_publ_author_name
'Zeng, Zhongyi'
'Jin, Hongming'
'Xie, Jin'
'Tian, Bing'
'Rudolph, Matthias'
'Rominger, Frank'
'Hashmi, A Stephen K'

_publ_section_title
;
 \a-Imino Gold Carbenes from 1,2,4-Oxadiazoles: Atom-Economical Access to
 Fully Substituted 4-Aminoimidazoles.
;
_journal_issue 5
_journal_name_full 'Organic letters'
_journal_page_first 1020
_journal_page_last 1023
_journal_paper_doi 10.1021/acs.orglett.7b00001
_journal_volume 19
_journal_year 2017
_chemical_formula_sum 'C26 H25 N3 O3 S'
_chemical_formula_weight 459.55
_space_group_crystal_system monoclinic
_space_group_IT_number 15
_space_group_name_Hall '-C 2yc'
_space_group_name_H-M_alt 'C 1 2/c 1'
_symmetry_space_group_name_Hall '-C 2yc'
_symmetry_space_group_name_H-M 'C 1 2/c 1'
_atom_sites_solution_hydrogens geom
_audit_creation_method SHELXL-2014/7
_cell_angle_alpha 90
_cell_angle_beta 121.6496(8)
_cell_angle_gamma 90
_cell_formula_units_Z 8
_cell_length_a 22.3549(8)
_cell_length_b 14.4762(5)
_cell_length_c 16.9648(6)
_cell_measurement_reflns_used 5050
_cell_measurement_temperature 200(2)
_cell_measurement_theta_max 25.31
_cell_measurement_theta_min 2.49
_cell_volume 4673.5(3)
_computing_cell_refinement 'Bruker SAINT'
_computing_data_collection 'Bruker APEX2'
_computing_data_reduction 'Bruker SAINT'
_computing_molecular_graphics 'Bruker SHELXTL'
_computing_publication_material 'Bruker SHELXTL'
_computing_structure_refinement 'SHELXL-2014/7 (Sheldrick, 2014)'
_computing_structure_solution 'SHELXS-97 (Sheldrick 2008)'
_diffrn_ambient_temperature 200(2)
_diffrn_measured_fraction_theta_full 0.997
_diffrn_measured_fraction_theta_max 0.994
_diffrn_measurement_device_type 'Bruker APEX-II Quazar area detector'
_diffrn_measurement_method '\f and \w scans'
_diffrn_radiation_type MoK\a
_diffrn_radiation_wavelength 0.71073
_diffrn_reflns_av_R_equivalents 0.0290
_diffrn_reflns_av_unetI/netI 0.0324
_diffrn_reflns_Laue_measured_fraction_full 0.997
_diffrn_reflns_Laue_measured_fraction_max 0.994
_diffrn_reflns_limit_h_max 27
_diffrn_reflns_limit_h_min -26
_diffrn_reflns_limit_k_max 17
_diffrn_reflns_limit_k_min -17
_diffrn_reflns_limit_l_max 20
_diffrn_reflns_limit_l_min -19
_diffrn_reflns_number 15395
_diffrn_reflns_point_group_measured_fraction_full 0.997
_diffrn_reflns_point_group_measured_fraction_max 0.994
_diffrn_reflns_theta_full 25.242
_diffrn_reflns_theta_max 25.739
_diffrn_reflns_theta_min 1.767
_diffrn_source 'ImuS microsource'
_exptl_absorpt_coefficient_mu 0.172
_exptl_absorpt_correction_T_max 0.9582
_exptl_absorpt_correction_T_min 0.9004
_exptl_absorpt_correction_type multi-scan
_exptl_absorpt_process_details
;
Sheldrick, G. M. (2008). <i>SADABS</i>. University of G\"ottingen, Germany.
;
_exptl_crystal_colour colourless
_exptl_crystal_density_diffrn 1.306
_exptl_crystal_description polyhedron
_exptl_crystal_F_000 1936
_exptl_crystal_size_max 0.140
_exptl_crystal_size_mid 0.110
_exptl_crystal_size_min 0.100
_refine_diff_density_max 0.257
_refine_diff_density_min -0.341
_refine_diff_density_rms 0.046
_refine_ls_extinction_method none
_refine_ls_goodness_of_fit_ref 1.057
_refine_ls_hydrogen_treatment constr
_refine_ls_matrix_type full
_refine_ls_number_parameters 302
_refine_ls_number_reflns 4439
_refine_ls_number_restraints 0
_refine_ls_restrained_S_all 1.057
_refine_ls_R_factor_all 0.0631
_refine_ls_R_factor_gt 0.0450
_refine_ls_shift/su_max 0.002
_refine_ls_shift/su_mean 0.000
_refine_ls_structure_factor_coef Fsqd
_refine_ls_weighting_details 'w=1/[\s^2^(Fo^2^)+(0.0617P)^2^+4.0170P] where P=(Fo^2^+2Fc^2^)/3'
_refine_ls_weighting_scheme calc
_refine_ls_wR_factor_gt 0.1202
_refine_ls_wR_factor_ref 0.1304
_reflns_Friedel_coverage 0.000
_reflns_number_gt 3330
_reflns_number_total 4439
_reflns_threshold_expression 'I > 2\s(I)'
_cod_data_source_file ol7b00001_si_002.cif
_cod_data_source_block zz1
_cod_database_code 1545434
_shelx_shelxl_version_number 2014/7
_shelx_space_group_comment
; 
The symmetry employed for this shelxl refinement is uniquely defined 
by the following loop, which should always be used as a source of 
symmetry information in preference to the above space-group names. 
They are only intended as comments. 
;
_shelx_estimated_absorpt_t_min 0.976
_shelx_estimated_absorpt_t_max 0.983

loop_
_space_group_symop_operation_xyz
'x, y, z'
'-x, y, -z+1/2'
'x+1/2, y+1/2, z'
'-x+1/2, y+1/2, -z+1/2'
'-x, -y, -z'
'x, -y, z-1/2'
'-x+1/2, -y+1/2, -z'
'x+1/2, -y+1/2, z-1/2'

loop_
_atom_site_label
_atom_site_type_symbol
_atom_site_fract_x
_atom_site_fract_y
_atom_site_fract_z
_atom_site_U_iso_or_equiv
_atom_site_adp_type
_atom_site_occupancy
_atom_site_site_symmetry_order
_atom_site_calc_flag
_atom_site_refinement_flags_posn
_atom_site_refinement_flags_adp
S1 S 0.64863(3) 0.60960(4) 0.36869(4) 0.03412(17) Uani 1 1 d . .
C1 C 0.70213(12) 0.68331(16) 0.53637(16) 0.0398(5) Uani 1 1 d . .
H1A H 0.7476 0.7013 0.5902 0.060 Uiso 1 1 calc R U
H1B H 0.6738 0.6528 0.5573 0.060 Uiso 1 1 calc R U
H1C H 0.6775 0.7384 0.5003 0.060 Uiso 1 1 calc R U
N2 N 0.71361(9) 0.61904(12) 0.47793(12) 0.0327(4) Uani 1 1 d . .
C3 C 0.74803(10) 0.53534(15) 0.52279(14) 0.0326(5) Uani 1 1 d . .
C4 C 0.81408(11) 0.50957(16) 0.54659(15) 0.0372(5) Uani 1 1 d . .
N5 N 0.71783(9) 0.47282(12) 0.55235(12) 0.0342(4) Uani 1 1 d . .
C6 C 0.76454(11) 0.40734(16) 0.59493(15) 0.0358(5) Uani 1 1 d . .
N7 N 0.82522(9) 0.42612(13) 0.59421(13) 0.0386(4) Uani 1 1 d . .
O8 O 0.91013(10) 0.34386(16) 0.71655(16) 0.0748(6) Uani 1 1 d . .
C8 C 0.88907(12) 0.3719(2) 0.6400(2) 0.0532(7) Uani 1 1 d . .
C9 C 0.92064(15) 0.3491(2) 0.5834(2) 0.0667(8) Uani 1 1 d . .
H9A H 0.9708 0.3361 0.6247 0.100 Uiso 1 1 calc R U
H9B H 0.9146 0.4016 0.5434 0.100 Uiso 1 1 calc R U
H9C H 0.8972 0.2946 0.5451 0.100 Uiso 1 1 calc R U
O11 O 0.62756(8) 0.70202(11) 0.33602(11) 0.0417(4) Uani 1 1 d . .
C11 C 0.86804(12) 0.55984(16) 0.53847(18) 0.0429(6) Uani 1 1 d . .
O12 O 0.67445(8) 0.55041(11) 0.32543(11) 0.0423(4) Uani 1 1 d . .
C12 C 0.93319(13) 0.5800(2) 0.6169(2) 0.0614(8) Uani 1 1 d . .
H12 H 0.9432 0.5603 0.6761 0.074 Uiso 1 1 calc R U
C13 C 0.98322(15) 0.6281(2) 0.6097(3) 0.0765(10) Uani 1 1 d . .
H13 H 1.0275 0.6412 0.6636 0.092 Uiso 1 1 calc R U
C14 C 0.96890(18) 0.6570(2) 0.5244(3) 0.0760(10) Uani 1 1 d . .
H14 H 1.0036 0.6895 0.5193 0.091 Uiso 1 1 calc R U
C15 C 0.90475(17) 0.6391(2) 0.4465(2) 0.0646(8) Uani 1 1 d . .
H15 H 0.8950 0.6596 0.3877 0.078 Uiso 1 1 calc R U
C16 C 0.85401(14) 0.59111(17) 0.4536(2) 0.0498(6) Uani 1 1 d . .
H16 H 0.8093 0.5797 0.3997 0.060 Uiso 1 1 calc R U
C21 C 0.57809(11) 0.55457(16) 0.36779(15) 0.0351(5) Uani 1 1 d . .
C22 C 0.52952(11) 0.60766(18) 0.37495(16) 0.0416(5) Uani 1 1 d . .
H22 H 0.5332 0.6731 0.3771 0.050 Uiso 1 1 calc R U
C23 C 0.47604(12) 0.5653(2) 0.37888(17) 0.0501(6) Uani 1 1 d . .
H23 H 0.4430 0.6020 0.3840 0.060 Uiso 1 1 calc R U
C24 C 0.46974(12) 0.4705(2) 0.37549(17) 0.0523(7) Uani 1 1 d . .
C25 C 0.51861(14) 0.41880(19) 0.3684(2) 0.0591(7) Uani 1 1 d . .
H25 H 0.5148 0.3534 0.3661 0.071 Uiso 1 1 calc R U
C26 C 0.57319(13) 0.45962(17) 0.36465(18) 0.0485(6) Uani 1 1 d . .
H26 H 0.6064 0.4229 0.3600 0.058 Uiso 1 1 calc R U
C28 C 0.40934(14) 0.4246(2) 0.3772(2) 0.0731(10) Uani 1 1 d . .
H28A H 0.4222 0.3609 0.3993 0.110 Uiso 1 1 calc R U
H28B H 0.3675 0.4244 0.3146 0.110 Uiso 1 1 calc R U
H28C H 0.3993 0.4588 0.4188 0.110 Uiso 1 1 calc R U
C31 C 0.75005(11) 0.32327(15) 0.63015(15) 0.0358(5) Uani 1 1 d . .
C32 C 0.77003(12) 0.23518(16) 0.61977(16) 0.0405(5) Uani 1 1 d . .
H32 H 0.7974 0.2280 0.5923 0.049 Uiso 1 1 calc R U
C33 C 0.75039(13) 0.15804(16) 0.64897(16) 0.0431(6) Uani 1 1 d . .
H33 H 0.7648 0.0986 0.6415 0.052 Uiso 1 1 calc R U
C34 C 0.70992(12) 0.16594(16) 0.68911(16) 0.0407(5) Uani 1 1 d . .
C35 C 0.68990(13) 0.25353(17) 0.69834(17) 0.0451(6) Uani 1 1 d . .
H35 H 0.6621 0.2607 0.7253 0.054 Uiso 1 1 calc R U
C36 C 0.70915(13) 0.33091(16) 0.66954(17) 0.0433(6) Uani 1 1 d . .
H36 H 0.6943 0.3902 0.6767 0.052 Uiso 1 1 calc R U
C38 C 0.68826(15) 0.08197(18) 0.72065(19) 0.0545(7) Uani 1 1 d . .
H38A H 0.6775 0.1001 0.7676 0.082 Uiso 1 1 calc R U
H38B H 0.7267 0.0369 0.7472 0.082 Uiso 1 1 calc R U
H38C H 0.6465 0.0543 0.6677 0.082 Uiso 1 1 calc R U

loop_
_atom_site_aniso_label
_atom_site_aniso_U_11
_atom_site_aniso_U_22
_atom_site_aniso_U_33
_atom_site_aniso_U_23
_atom_site_aniso_U_13
_atom_site_aniso_U_12
S1 0.0328(3) 0.0372(3) 0.0366(3) 0.0034(2) 0.0212(2) 0.0010(2)
C1 0.0431(13) 0.0366(13) 0.0464(14) -0.0052(10) 0.0283(11) -0.0033(10)
N2 0.0302(9) 0.0331(10) 0.0386(10) -0.0012(8) 0.0208(8) -0.0012(8)
C3 0.0292(11) 0.0350(12) 0.0348(12) 0.0002(9) 0.0176(10) -0.0014(9)
C4 0.0330(11) 0.0423(13) 0.0383(12) -0.0014(10) 0.0200(10) -0.0001(10)
N5 0.0325(9) 0.0349(10) 0.0368(10) 0.0012(8) 0.0193(8) 0.0007(8)
C6 0.0312(11) 0.0409(13) 0.0366(12) -0.0002(10) 0.0187(10) 0.0021(9)
N7 0.0322(10) 0.0406(11) 0.0429(11) 0.0049(9) 0.0196(9) 0.0058(8)
O8 0.0422(11) 0.0992(17) 0.0693(14) 0.0308(12) 0.0198(10) 0.0165(11)
C8 0.0319(13) 0.0570(17) 0.0618(18) 0.0111(14) 0.0184(13) 0.0066(12)
C9 0.0504(16) 0.065(2) 0.093(2) 0.0088(16) 0.0436(17) 0.0181(14)
O11 0.0432(9) 0.0391(9) 0.0492(10) 0.0115(7) 0.0285(8) 0.0055(7)
C11 0.0353(12) 0.0422(14) 0.0601(16) -0.0008(11) 0.0311(12) 0.0027(10)
O12 0.0425(9) 0.0492(10) 0.0426(9) -0.0020(7) 0.0274(8) 0.0050(7)
C12 0.0338(13) 0.074(2) 0.0701(19) 0.0071(15) 0.0227(14) -0.0022(13)
C13 0.0410(16) 0.084(2) 0.104(3) -0.002(2) 0.0377(18) -0.0109(15)
C14 0.069(2) 0.063(2) 0.131(3) -0.011(2) 0.077(2) -0.0112(16)
C15 0.077(2) 0.0575(18) 0.093(2) -0.0070(16) 0.068(2) -0.0079(15)
C16 0.0553(15) 0.0467(15) 0.0660(17) -0.0068(12) 0.0446(14) -0.0026(12)
C21 0.0312(11) 0.0402(13) 0.0316(11) 0.0043(9) 0.0149(9) -0.0031(9)
C22 0.0354(12) 0.0492(14) 0.0418(13) -0.0016(11) 0.0214(11) -0.0040(10)
C23 0.0365(13) 0.0731(19) 0.0422(14) 0.0020(13) 0.0217(11) -0.0028(12)
C24 0.0343(13) 0.077(2) 0.0368(13) 0.0149(13) 0.0123(11) -0.0087(13)
C25 0.0480(15) 0.0467(15) 0.0652(18) 0.0150(13) 0.0177(14) -0.0109(13)
C26 0.0386(13) 0.0407(14) 0.0570(16) 0.0049(11) 0.0188(12) -0.0010(11)
C28 0.0456(16) 0.106(3) 0.0562(17) 0.0205(17) 0.0184(14) -0.0235(16)
C31 0.0353(11) 0.0393(13) 0.0320(11) 0.0040(9) 0.0170(10) 0.0052(10)
C32 0.0410(13) 0.0457(14) 0.0383(13) 0.0039(10) 0.0233(11) 0.0082(11)
C33 0.0481(14) 0.0358(13) 0.0432(14) 0.0013(10) 0.0225(12) 0.0091(10)
C34 0.0454(13) 0.0391(13) 0.0346(12) 0.0024(10) 0.0189(11) 0.0006(10)
C35 0.0574(15) 0.0435(14) 0.0483(14) -0.0003(11) 0.0373(13) 0.0017(12)
C36 0.0525(14) 0.0354(13) 0.0515(15) -0.0007(11) 0.0338(12) 0.0048(11)
C38 0.0684(18) 0.0448(15) 0.0531(16) 0.0052(12) 0.0339(14) -0.0005(13)

loop_
_atom_type_symbol
_atom_type_description
_atom_type_scat_dispersion_real
_atom_type_scat_dispersion_imag
_atom_type_scat_source
C C 0.0033 0.0016 'International Tables Vol C Tables 4.2.6.8 and 6.1.1.4'
H H 0.0000 0.0000 'International Tables Vol C Tables 4.2.6.8 and 6.1.1.4'
N N 0.0061 0.0033 'International Tables Vol C Tables 4.2.6.8 and 6.1.1.4'
O O 0.0106 0.0060 'International Tables Vol C Tables 4.2.6.8 and 6.1.1.4'
S S 0.1246 0.1234 'International Tables Vol C Tables 4.2.6.8 and 6.1.1.4'

loop_
_geom_angle_atom_site_label_1
_geom_angle_atom_site_label_2
_geom_angle_atom_site_label_3
_geom_angle
O11 S1 O12 120.04(10)
O11 S1 N2 105.90(10)
O12 S1 N2 105.69(9)
O11 S1 C21 107.98(10)
O12 S1 C21 108.97(10)
N2 S1 C21 107.65(9)
N2 C1 H1A 109.5
N2 C1 H1B 109.5
H1A C1 H1B 109.5
N2 C1 H1C 109.5
H1A C1 H1C 109.5
H1B C1 H1C 109.5
C3 N2 C1 114.39(17)
C3 N2 S1 116.06(14)
C1 N2 S1 116.37(14)
C4 C3 N5 112.07(19)
C4 C3 N2 126.11(19)
N5 C3 N2 121.71(17)
C3 C4 N7 104.12(18)
C3 C4 C11 130.5(2)
N7 C4 C11 124.91(19)
C6 N5 C3 106.01(17)
N5 C6 N7 110.65(19)
N5 C6 C31 122.86(19)
N7 C6 C31 126.29(19)
C6 N7 C4 107.15(17)
C6 N7 C8 125.6(2)
C4 N7 C8 127.18(19)
O8 C8 N7 118.8(2)
O8 C8 C9 124.9(2)
N7 C8 C9 116.1(2)
C8 C9 H9A 109.5
C8 C9 H9B 109.5
H9A C9 H9B 109.5
C8 C9 H9C 109.5
H9A C9 H9C 109.5
H9B C9 H9C 109.5
C16 C11 C12 118.7(2)
C16 C11 C4 120.7(2)
C12 C11 C4 120.6(2)
C13 C12 C11 120.8(3)
C13 C12 H12 119.6
C11 C12 H12 119.6
C14 C13 C12 119.8(3)
C14 C13 H13 120.1
C12 C13 H13 120.1
C15 C14 C13 120.4(3)
C15 C14 H14 119.8
C13 C14 H14 119.8
C14 C15 C16 120.0(3)
C14 C15 H15 120.0
C16 C15 H15 120.0
C11 C16 C15 120.4(3)
C11 C16 H16 119.8
C15 C16 H16 119.8
C26 C21 C22 120.4(2)
C26 C21 S1 120.31(18)
C22 C21 S1 119.19(18)
C23 C22 C21 119.9(2)
C23 C22 H22 120.1
C21 C22 H22 120.1
C22 C23 C24 120.9(2)
C22 C23 H23 119.5
C24 C23 H23 119.5
C23 C24 C25 118.4(2)
C23 C24 C28 120.5(3)
C25 C24 C28 121.1(3)
C24 C25 C26 121.9(3)
C24 C25 H25 119.0
C26 C25 H25 119.0
C21 C26 C25 118.5(2)
C21 C26 H26 120.7
C25 C26 H26 120.7
C24 C28 H28A 109.5
C24 C28 H28B 109.5
H28A C28 H28B 109.5
C24 C28 H28C 109.5
H28A C28 H28C 109.5
H28B C28 H28C 109.5
C36 C31 C32 117.9(2)
C36 C31 C6 118.1(2)
C32 C31 C6 123.7(2)
C33 C32 C31 120.7(2)
C33 C32 H32 119.6
C31 C32 H32 119.6
C32 C33 C34 121.2(2)
C32 C33 H33 119.4
C34 C33 H33 119.4
C35 C34 C33 117.6(2)
C35 C34 C38 121.1(2)
C33 C34 C38 121.3(2)
C36 C35 C34 121.8(2)
C36 C35 H35 119.1
C34 C35 H35 119.1
C35 C36 C31 120.8(2)
C35 C36 H36 119.6
C31 C36 H36 119.6
C34 C38 H38A 109.5
C34 C38 H38B 109.5
H38A C38 H38B 109.5
C34 C38 H38C 109.5
H38A C38 H38C 109.5
H38B C38 H38C 109.5

loop_
_geom_bond_atom_site_label_1
_geom_bond_atom_site_label_2
_geom_bond_distance
S1 O11 1.4300(16)
S1 O12 1.4320(16)
S1 N2 1.6546(18)
S1 C21 1.760(2)
C1 N2 1.477(3)
C1 H1A 0.9800
C1 H1B 0.9800
C1 H1C 0.9800
N2 C3 1.423(3)
C3 C4 1.363(3)
C3 N5 1.372(3)
C4 N7 1.401(3)
C4 C11 1.476(3)
N5 C6 1.311(3)
C6 N7 1.390(3)
C6 C31 1.465(3)
N7 C8 1.447(3)
O8 C8 1.196(3)
C8 C9 1.496(4)
C9 H9A 0.9800
C9 H9B 0.9800
C9 H9C 0.9800
C11 C16 1.379(4)
C11 C12 1.394(4)
C12 C13 1.376(4)
C12 H12 0.9500
C13 C14 1.374(5)
C13 H13 0.9500
C14 C15 1.372(5)
C14 H14 0.9500
C15 C16 1.389(4)
C15 H15 0.9500
C16 H16 0.9500
C21 C26 1.378(3)
C21 C22 1.386(3)
C22 C23 1.376(3)
C22 H22 0.9500
C23 C24 1.379(4)
C23 H23 0.9500
C24 C25 1.380(4)
C24 C28 1.519(3)
C25 C26 1.387(4)
C25 H25 0.9500
C26 H26 0.9500
C28 H28A 0.9800
C28 H28B 0.9800
C28 H28C 0.9800
C31 C36 1.391(3)
C31 C32 1.393(3)
C32 C33 1.383(3)
C32 H32 0.9500
C33 C34 1.394(3)
C33 H33 0.9500
C34 C35 1.381(3)
C34 C38 1.507(3)
C35 C36 1.378(3)
C35 H35 0.9500
C36 H36 0.9500
C38 H38A 0.9800
C38 H38B 0.9800
C38 H38C 0.9800

loop_
_geom_torsion_atom_site_label_1
_geom_torsion_atom_site_label_2
_geom_torsion_atom_site_label_3
_geom_torsion_atom_site_label_4
_geom_torsion
O11 S1 N2 C3 -174.03(14)
O12 S1 N2 C3 -45.67(16)
C21 S1 N2 C3 70.67(16)
O11 S1 N2 C1 46.89(17)
O12 S1 N2 C1 175.25(15)
C21 S1 N2 C1 -68.41(17)
C1 N2 C3 C4 -111.8(2)
S1 N2 C3 C4 108.3(2)
C1 N2 C3 N5 64.1(3)
S1 N2 C3 N5 -75.8(2)
N5 C3 C4 N7 -0.3(2)
N2 C3 C4 N7 175.9(2)
N5 C3 C4 C11 -172.4(2)
N2 C3 C4 C11 3.8(4)
C4 C3 N5 C6 0.0(3)
N2 C3 N5 C6 -176.36(19)
C3 N5 C6 N7 0.3(2)
C3 N5 C6 C31 -174.8(2)
N5 C6 N7 C4 -0.5(2)
C31 C6 N7 C4 174.4(2)
N5 C6 N7 C8 175.7(2)
C31 C6 N7 C8 -9.4(4)
C3 C4 N7 C6 0.5(2)
C11 C4 N7 C6 173.1(2)
C3 C4 N7 C8 -175.7(2)
C11 C4 N7 C8 -3.0(4)
C6 N7 C8 O8 -42.4(4)
C4 N7 C8 O8 133.0(3)
C6 N7 C8 C9 133.0(3)
C4 N7 C8 C9 -51.6(4)
C3 C4 C11 C16 -57.9(4)
N7 C4 C11 C16 131.5(2)
C3 C4 C11 C12 119.4(3)
N7 C4 C11 C12 -51.2(3)
C16 C11 C12 C13 -1.6(4)
C4 C11 C12 C13 -179.0(3)
C11 C12 C13 C14 0.2(5)
C12 C13 C14 C15 0.8(5)
C13 C14 C15 C16 -0.4(5)
C12 C11 C16 C15 2.0(4)
C4 C11 C16 C15 179.4(2)
C14 C15 C16 C11 -1.1(4)
O11 S1 C21 C26 157.62(19)
O12 S1 C21 C26 25.7(2)
N2 S1 C21 C26 -88.5(2)
O11 S1 C21 C22 -25.6(2)
O12 S1 C21 C22 -157.50(17)
N2 S1 C21 C22 88.33(19)
C26 C21 C22 C23 -0.1(3)
S1 C21 C22 C23 -176.85(18)
C21 C22 C23 C24 -0.2(4)
C22 C23 C24 C25 0.3(4)
C22 C23 C24 C28 -178.3(2)
C23 C24 C25 C26 -0.1(4)
C28 C24 C25 C26 178.5(3)
C22 C21 C26 C25 0.3(4)
S1 C21 C26 C25 177.0(2)
C24 C25 C26 C21 -0.2(4)
N5 C6 C31 C36 -38.1(3)
N7 C6 C31 C36 147.6(2)
N5 C6 C31 C32 136.5(2)
N7 C6 C31 C32 -37.8(3)
C36 C31 C32 C33 -0.8(3)
C6 C31 C32 C33 -175.4(2)
C31 C32 C33 C34 0.3(4)
C32 C33 C34 C35 0.2(4)
C32 C33 C34 C38 179.8(2)
C33 C34 C35 C36 -0.3(4)
C38 C34 C35 C36 -179.8(2)
C34 C35 C36 C31 -0.3(4)
C32 C31 C36 C35 0.8(4)
C6 C31 C36 C35 175.7(2)
